data_7039085
loop_
_publ_author_name
'Peulecke, N.'
'M\"uller, B H'
'Spannenberg, A.'
'H\"ohne, M'
'Rosenthal, U.'
'W\"ohl, A'
'M\"uller, W'
'Alqahtani, A.'
'Al Hazmi, M.'

_publ_section_title
;
 Ligands with an NPNPN-framework and their application in chromium
 catalysed ethene tri-/tetramerization.
;
_journal_issue 21
_journal_name_full 'Dalton transactions (Cambridge, England : 2003)'
_journal_page_first 8869
_journal_page_last 8874
_journal_paper_doi 10.1039/c6dt01109h
_journal_volume 45
_journal_year 2016
_chemical_formula_sum 'C31 H41 Cr N3 O4 P2'
_chemical_formula_weight 633.61
_chemical_name_systematic
;
 ?
;
_chemical_properties_physical 'Air-sensitive, Moisture-sensitive'
_space_group_crystal_system monoclinic
_space_group_IT_number 14
_space_group_name_Hall '-P 2yn'
_space_group_name_H-M_alt 'P 1 21/n 1'
_symmetry_space_group_name_Hall '-P 2yn'
_symmetry_space_group_name_H-M 'P 1 21/n 1'
_atom_sites_solution_hydrogens geom
_audit_creation_method SHELXL-2014
_audit_update_record
;
2015-06-09 deposited with the CCDC.
2016-04-22 downloaded from the CCDC.
;
_cell_angle_alpha 90
_cell_angle_beta 98.4501(7)
_cell_angle_gamma 90
_cell_formula_units_Z 4
_cell_length_a 10.8808(3)
_cell_length_b 16.6923(4)
_cell_length_c 17.5806(4)
_cell_measurement_reflns_used 9926
_cell_measurement_temperature 150(2)
_cell_measurement_theta_max 28.89
_cell_measurement_theta_min 2.41
_cell_volume 3158.42(14)
_computing_cell_refinement 'SAINT (Bruker, 2013)'
_computing_data_collection 'APEX2 (Bruker, 2014)'
_computing_data_reduction SAINT
_computing_structure_refinement 'SHELXL-2014 (Sheldrick, 2014)'
_computing_structure_solution 'SHELXS-97 (Sheldrick, 2008)'
_diffrn_ambient_temperature 150(2)
_diffrn_detector_area_resol_mean 8.3333
_diffrn_measured_fraction_theta_full 1.000
_diffrn_measured_fraction_theta_max 1.000
_diffrn_measurement_device_type 'Bruker APEX-II CCD'
_diffrn_measurement_method '\f and \w scans'
_diffrn_radiation_type MoK\a
_diffrn_radiation_wavelength 0.71073
_diffrn_reflns_av_R_equivalents 0.0392
_diffrn_reflns_av_unetI/netI 0.0244
_diffrn_reflns_Laue_measured_fraction_full 1.000
_diffrn_reflns_Laue_measured_fraction_max 1.000
_diffrn_reflns_limit_h_max 14
_diffrn_reflns_limit_h_min -14
_diffrn_reflns_limit_k_max 22
_diffrn_reflns_limit_k_min -22
_diffrn_reflns_limit_l_max 23
_diffrn_reflns_limit_l_min -23
_diffrn_reflns_number 65359
_diffrn_reflns_point_group_measured_fraction_full 1.000
_diffrn_reflns_point_group_measured_fraction_max 1.000
_diffrn_reflns_theta_full 25.242
_diffrn_reflns_theta_max 27.999
_diffrn_reflns_theta_min 1.691
_diffrn_source 'fine-focus sealed tube'
_exptl_absorpt_coefficient_mu 0.503
_exptl_absorpt_correction_T_max 0.94
_exptl_absorpt_correction_T_min 0.87
_exptl_absorpt_correction_type multi-scan
_exptl_absorpt_process_details 'SADABS (Bruker, 2014)'
_exptl_crystal_colour yellow
_exptl_crystal_density_diffrn 1.332
_exptl_crystal_description plate
_exptl_crystal_F_000 1336
_exptl_crystal_size_max 0.404
_exptl_crystal_size_mid 0.220
_exptl_crystal_size_min 0.134
_refine_diff_density_max 0.426
_refine_diff_density_min -0.309
_refine_diff_density_rms 0.052
_refine_ls_extinction_method none
_refine_ls_goodness_of_fit_ref 1.019
_refine_ls_hydrogen_treatment constr
_refine_ls_matrix_type full
_refine_ls_number_parameters 373
_refine_ls_number_reflns 7631
_refine_ls_number_restraints 0
_refine_ls_restrained_S_all 1.019
_refine_ls_R_factor_all 0.0427
_refine_ls_R_factor_gt 0.0305
_refine_ls_shift/su_max 0.001
_refine_ls_shift/su_mean 0.000
_refine_ls_structure_factor_coef Fsqd
_refine_ls_weighting_details 'w=1/[\s^2^(Fo^2^)+(0.0329P)^2^+2.0803P] where P=(Fo^2^+2Fc^2^)/3'
_refine_ls_weighting_scheme calc
_refine_ls_wR_factor_gt 0.0732
_refine_ls_wR_factor_ref 0.0802
_reflns_Friedel_coverage 0.000
_reflns_number_gt 6335
_reflns_number_total 7631
_reflns_threshold_expression 'I > 2\s(I)'
_cod_data_source_file c6dt01109h2.cif
_cod_data_source_block AX0636
_cod_depositor_comments 'Adding full bibliography for 7039084--7039090.cif.'
_cod_database_code 7039085
_shelx_space_group_comment
;
The symmetry employed for this shelxl refinement is uniquely defined
by the following loop, which should always be used as a source of
symmetry information in preference to the above space-group names.
They are only intended as comments.
;
_shelxl_version_number 2014-3

loop_
_space_group_symop_operation_xyz
'x, y, z'
'-x+1/2, y+1/2, -z+1/2'
'-x, -y, -z'
'x-1/2, -y-1/2, z-1/2'

loop_
_atom_site_label
_atom_site_type_symbol
_atom_site_fract_x
_atom_site_fract_y
_atom_site_fract_z
_atom_site_U_iso_or_equiv
_atom_site_adp_type
_atom_site_occupancy
_atom_site_site_symmetry_order
_atom_site_calc_flag
_atom_site_refinement_flags_posn
_atom_site_refinement_flags_adp
C1 C 0.26408(15) 0.84766(10) 0.02094(9) 0.0222(3) Uani 1 1 d . .
H1 H 0.2323 0.8078 0.0559 0.027 Uiso 1 1 calc R U
C2 C 0.37458(17) 0.80941(13) -0.00869(12) 0.0387(5) Uani 1 1 d . .
H2A H 0.4412 0.7988 0.0349 0.046 Uiso 1 1 calc R U
H2B H 0.4077 0.8466 -0.0446 0.046 Uiso 1 1 calc R U
C3 C 0.3358(2) 0.73085(13) -0.05012(13) 0.0466(5) Uani 1 1 d . .
H3A H 0.4077 0.7080 -0.0711 0.056 Uiso 1 1 calc R U
H3B H 0.3103 0.6920 -0.0128 0.056 Uiso 1 1 calc R U
C4 C 0.22914(18) 0.74320(12) -0.11509(11) 0.0347(4) Uani 1 1 d . .
H4A H 0.2027 0.6908 -0.1383 0.042 Uiso 1 1 calc R U
H4B H 0.2574 0.7770 -0.1555 0.042 Uiso 1 1 calc R U
C5 C 0.11989(17) 0.78319(12) -0.08578(11) 0.0332(4) Uani 1 1 d . .
H5A H 0.0864 0.7471 -0.0491 0.040 Uiso 1 1 calc R U
H5B H 0.0532 0.7934 -0.1294 0.040 Uiso 1 1 calc R U
C6 C 0.15985(15) 0.86217(11) -0.04589(9) 0.0267(4) Uani 1 1 d . .
H6A H 0.0880 0.8871 -0.0264 0.032 Uiso 1 1 calc R U
H6B H 0.1890 0.8995 -0.0832 0.032 Uiso 1 1 calc R U
C7 C 0.32366(19) 0.99191(11) 0.02381(10) 0.0331(4) Uani 1 1 d . .
H7A H 0.3857 0.9792 -0.0095 0.050 Uiso 1 1 calc R U
H7B H 0.3556 1.0344 0.0598 0.050 Uiso 1 1 calc R U
H7C H 0.2469 1.0101 -0.0077 0.050 Uiso 1 1 calc R U
C8 C 0.44240(13) 0.98378(9) 0.18905(9) 0.0181(3) Uani 1 1 d . .
C9 C 0.44246(15) 1.05097(10) 0.23532(10) 0.0244(3) Uani 1 1 d . .
H9 H 0.3672 1.0685 0.2513 0.029 Uiso 1 1 calc R U
C10 C 0.55197(16) 1.09304(10) 0.25855(11) 0.0290(4) Uani 1 1 d . .
H10 H 0.5510 1.1395 0.2896 0.035 Uiso 1 1 calc R U
C11 C 0.66207(15) 1.06718(10) 0.23643(10) 0.0270(4) Uani 1 1 d . .
H11 H 0.7369 1.0958 0.2525 0.032 Uiso 1 1 calc R U
C12 C 0.66350(15) 0.99986(10) 0.19108(10) 0.0255(3) Uani 1 1 d . .
H12 H 0.7393 0.9820 0.1761 0.031 Uiso 1 1 calc R U
C13 C 0.55440(14) 0.95824(10) 0.16743(9) 0.0233(3) Uani 1 1 d . .
H13 H 0.5559 0.9119 0.1362 0.028 Uiso 1 1 calc R U
C14 C 0.12660(16) 1.04431(10) 0.16349(12) 0.0321(4) Uani 1 1 d . .
H14A H 0.0373 1.0361 0.1476 0.048 Uiso 1 1 calc R U
H14B H 0.1642 1.0638 0.1196 0.048 Uiso 1 1 calc R U
H14C H 0.1395 1.0838 0.2051 0.048 Uiso 1 1 calc R U
C15 C -0.02054(13) 0.86762(9) 0.19125(9) 0.0181(3) Uani 1 1 d . .
C16 C -0.03989(15) 0.87482(10) 0.11169(9) 0.0245(3) Uani 1 1 d . .
H16 H 0.0182 0.9036 0.0869 0.029 Uiso 1 1 calc R U
C17 C -0.14306(17) 0.84048(11) 0.06797(10) 0.0304(4) Uani 1 1 d . .
H17 H -0.1545 0.8451 0.0135 0.036 Uiso 1 1 calc R U
C18 C -0.22893(16) 0.79960(10) 0.10351(11) 0.0323(4) Uani 1 1 d . .
H18 H -0.3000 0.7766 0.0737 0.039 Uiso 1 1 calc R U
C19 C -0.21137(16) 0.79225(11) 0.18256(11) 0.0302(4) Uani 1 1 d . .
H19 H -0.2708 0.7644 0.2071 0.036 Uiso 1 1 calc R U
C20 C -0.10706(15) 0.82538(10) 0.22630(10) 0.0238(3) Uani 1 1 d . .
H20 H -0.0947 0.8191 0.2806 0.029 Uiso 1 1 calc R U
C21 C -0.02349(16) 0.98939(12) 0.32153(11) 0.0327(4) Uani 1 1 d . .
H21A H -0.0659 0.9793 0.3661 0.049 Uiso 1 1 calc R U
H21B H -0.0808 0.9790 0.2741 0.049 Uiso 1 1 calc R U
H21C H 0.0040 1.0453 0.3222 0.049 Uiso 1 1 calc R U
C22 C 0.17783(14) 0.94310(10) 0.39484(9) 0.0219(3) Uani 1 1 d . .
H22 H 0.2494 0.9082 0.3866 0.026 Uiso 1 1 calc R U
C23 C 0.12994(17) 0.91152(11) 0.46615(10) 0.0308(4) Uani 1 1 d . .
H23A H 0.1010 0.8556 0.4571 0.037 Uiso 1 1 calc R U
H23B H 0.0584 0.9443 0.4765 0.037 Uiso 1 1 calc R U
C24 C 0.2318(2) 0.91430(12) 0.53573(11) 0.0381(5) Uani 1 1 d . .
H24A H 0.1970 0.8973 0.5821 0.046 Uiso 1 1 calc R U
H24B H 0.2986 0.8762 0.5279 0.046 Uiso 1 1 calc R U
C25 C 0.28669(19) 0.99806(12) 0.54857(10) 0.0355(4) Uani 1 1 d . .
H25A H 0.2227 1.0348 0.5632 0.043 Uiso 1 1 calc R U
H25B H 0.3567 0.9967 0.5914 0.043 Uiso 1 1 calc R U
C26 C 0.33240(17) 1.02927(12) 0.47674(10) 0.0337(4) Uani 1 1 d . .
H26A H 0.4027 0.9959 0.4654 0.040 Uiso 1 1 calc R U
H26B H 0.3628 1.0849 0.4857 0.040 Uiso 1 1 calc R U
C27 C 0.22924(17) 1.02776(11) 0.40811(10) 0.0308(4) Uani 1 1 d . .
H27A H 0.2621 1.0465 0.3616 0.037 Uiso 1 1 calc R U
H27B H 0.1617 1.0645 0.4176 0.037 Uiso 1 1 calc R U
C28 C 0.18387(14) 0.74237(9) 0.17311(9) 0.0204(3) Uani 1 1 d . .
C29 C 0.41995(15) 0.74518(10) 0.21491(10) 0.0235(3) Uani 1 1 d . .
C30 C 0.25158(15) 0.74653(9) 0.32294(9) 0.0236(3) Uani 1 1 d . .
C31 C 0.40923(14) 0.85919(9) 0.31370(9) 0.0214(3) Uani 1 1 d . .
Cr1 Cr 0.29101(2) 0.80707(2) 0.24139(2) 0.01560(6) Uani 1 1 d . .
N1 N 0.29794(13) 0.92045(8) 0.06678(8) 0.0236(3) Uani 1 1 d . .
N2 N 0.18465(12) 0.96819(8) 0.19050(8) 0.0208(3) Uani 1 1 d . .
N3 N 0.08487(12) 0.93621(8) 0.32481(8) 0.0231(3) Uani 1 1 d . .
O1 O 0.12183(12) 0.69900(7) 0.13399(7) 0.0310(3) Uani 1 1 d . .
O2 O 0.49906(12) 0.70620(8) 0.19778(9) 0.0393(3) Uani 1 1 d . .
O3 O 0.22576(14) 0.71259(8) 0.37560(8) 0.0380(3) Uani 1 1 d . .
O4 O 0.48416(11) 0.88694(8) 0.35850(7) 0.0325(3) Uani 1 1 d . .
P1 P 0.30779(3) 0.91949(2) 0.16213(2) 0.01667(9) Uani 1 1 d . .
P2 P 0.12796(3) 0.89760(2) 0.24583(2) 0.01647(9) Uani 1 1 d . .

loop_
_atom_site_aniso_label
_atom_site_aniso_U_11
_atom_site_aniso_U_22
_atom_site_aniso_U_33
_atom_site_aniso_U_23
_atom_site_aniso_U_13
_atom_site_aniso_U_12
C1 0.0246(8) 0.0210(8) 0.0199(8) 0.0005(6) -0.0007(6) -0.0030(6)
C2 0.0253(9) 0.0442(11) 0.0435(11) -0.0089(9) -0.0057(8) 0.0089(8)
C3 0.0460(12) 0.0417(12) 0.0496(13) -0.0125(10) -0.0019(10) 0.0180(10)
C4 0.0411(10) 0.0325(10) 0.0308(10) -0.0095(8) 0.0069(8) -0.0010(8)
C5 0.0297(9) 0.0431(11) 0.0256(9) -0.0101(8) 0.0005(7) -0.0071(8)
C6 0.0244(8) 0.0347(9) 0.0197(8) -0.0050(7) -0.0006(6) 0.0023(7)
C7 0.0464(11) 0.0253(9) 0.0259(9) 0.0079(7) -0.0006(8) -0.0076(8)
C8 0.0172(7) 0.0173(7) 0.0190(7) 0.0034(6) -0.0001(6) -0.0024(6)
C9 0.0212(8) 0.0223(8) 0.0302(9) -0.0035(7) 0.0054(6) -0.0011(6)
C10 0.0291(9) 0.0236(8) 0.0336(10) -0.0073(7) 0.0027(7) -0.0064(7)
C11 0.0223(8) 0.0277(9) 0.0293(9) 0.0026(7) -0.0018(7) -0.0083(7)
C12 0.0175(7) 0.0324(9) 0.0266(9) 0.0015(7) 0.0028(6) -0.0006(7)
C13 0.0220(8) 0.0238(8) 0.0236(8) -0.0015(6) 0.0018(6) -0.0001(6)
C14 0.0280(9) 0.0199(8) 0.0480(11) 0.0104(8) 0.0043(8) 0.0058(7)
C15 0.0150(7) 0.0173(7) 0.0209(7) -0.0021(6) -0.0010(6) 0.0018(5)
C16 0.0231(8) 0.0269(8) 0.0228(8) 0.0019(7) 0.0007(6) -0.0004(6)
C17 0.0336(9) 0.0310(9) 0.0229(8) -0.0041(7) -0.0083(7) 0.0049(7)
C18 0.0225(8) 0.0249(9) 0.0443(11) -0.0077(8) -0.0118(7) 0.0000(7)
C19 0.0200(8) 0.0270(9) 0.0427(11) 0.0020(8) 0.0018(7) -0.0048(7)
C20 0.0206(8) 0.0243(8) 0.0259(8) 0.0013(7) 0.0020(6) -0.0018(6)
C21 0.0235(8) 0.0378(10) 0.0353(10) -0.0114(8) -0.0005(7) 0.0107(7)
C22 0.0185(7) 0.0252(8) 0.0207(8) -0.0056(6) -0.0010(6) -0.0001(6)
C23 0.0361(9) 0.0285(9) 0.0278(9) -0.0042(7) 0.0047(7) -0.0102(8)
C24 0.0557(12) 0.0313(10) 0.0254(9) 0.0014(8) -0.0006(8) -0.0099(9)
C25 0.0473(11) 0.0359(10) 0.0216(9) -0.0041(8) -0.0010(8) -0.0113(9)
C26 0.0318(9) 0.0409(11) 0.0266(9) -0.0065(8) -0.0014(7) -0.0148(8)
C27 0.0353(10) 0.0329(10) 0.0230(9) 0.0001(7) 0.0000(7) -0.0126(8)
C28 0.0227(7) 0.0174(7) 0.0219(8) 0.0013(6) 0.0058(6) -0.0002(6)
C29 0.0225(8) 0.0204(8) 0.0268(8) -0.0006(6) 0.0015(6) -0.0001(6)
C30 0.0283(8) 0.0175(7) 0.0242(8) -0.0016(6) 0.0016(7) 0.0025(6)
C31 0.0206(7) 0.0192(7) 0.0237(8) 0.0020(6) 0.0010(6) 0.0044(6)
Cr1 0.01586(12) 0.01335(11) 0.01696(12) 0.00056(9) 0.00030(9) 0.00113(9)
N1 0.0308(7) 0.0207(7) 0.0177(7) 0.0033(5) -0.0021(5) -0.0071(6)
N2 0.0172(6) 0.0144(6) 0.0303(7) 0.0042(5) 0.0023(5) 0.0011(5)
N3 0.0164(6) 0.0278(7) 0.0235(7) -0.0082(6) -0.0020(5) 0.0045(5)
O1 0.0359(7) 0.0252(6) 0.0311(7) -0.0062(5) 0.0023(5) -0.0092(5)
O2 0.0302(7) 0.0326(7) 0.0569(9) -0.0086(6) 0.0127(6) 0.0082(6)
O3 0.0566(9) 0.0309(7) 0.0286(7) 0.0092(6) 0.0129(6) 0.0019(6)
O4 0.0265(6) 0.0352(7) 0.0320(7) -0.0048(6) -0.0084(5) -0.0009(5)
P1 0.01557(17) 0.01470(17) 0.01880(19) 0.00124(14) -0.00057(14) -0.00093(14)
P2 0.01396(17) 0.01568(18) 0.01889(19) -0.00132(14) -0.00046(14) 0.00032(14)

loop_
_atom_type_symbol
_atom_type_description
_atom_type_scat_dispersion_real
_atom_type_scat_dispersion_imag
_atom_type_scat_source
C C 0.0033 0.0016 'International Tables Vol C Tables 4.2.6.8 and 6.1.1.4'
H H 0.0000 0.0000 'International Tables Vol C Tables 4.2.6.8 and 6.1.1.4'
N N 0.0061 0.0033 'International Tables Vol C Tables 4.2.6.8 and 6.1.1.4'
O O 0.0106 0.0060 'International Tables Vol C Tables 4.2.6.8 and 6.1.1.4'
P P 0.1023 0.0942 'International Tables Vol C Tables 4.2.6.8 and 6.1.1.4'
Cr Cr 0.3209 0.6236 'International Tables Vol C Tables 4.2.6.8 and 6.1.1.4'

loop_
_geom_angle_atom_site_label_1
_geom_angle_atom_site_label_2
_geom_angle_atom_site_label_3
_geom_angle
N1 C1 C2 112.76(14)
N1 C1 C6 112.79(13)
C2 C1 C6 109.77(14)
N1 C1 H1 107.1
C2 C1 H1 107.1
C6 C1 H1 107.1
C1 C2 C3 110.28(16)
C1 C2 H2A 109.6
C3 C2 H2A 109.6
C1 C2 H2B 109.6
C3 C2 H2B 109.6
H2A C2 H2B 108.1
C4 C3 C2 111.65(17)
C4 C3 H3A 109.3
C2 C3 H3A 109.3
C4 C3 H3B 109.3
C2 C3 H3B 109.3
H3A C3 H3B 108.0
C3 C4 C5 110.76(16)
C3 C4 H4A 109.5
C5 C4 H4A 109.5
C3 C4 H4B 109.5
C5 C4 H4B 109.5
H4A C4 H4B 108.1
C4 C5 C6 110.57(15)
C4 C5 H5A 109.5
C6 C5 H5A 109.5
C4 C5 H5B 109.5
C6 C5 H5B 109.5
H5A C5 H5B 108.1
C5 C6 C1 110.22(14)
C5 C6 H6A 109.6
C1 C6 H6A 109.6
C5 C6 H6B 109.6
C1 C6 H6B 109.6
H6A C6 H6B 108.1
N1 C7 H7A 109.5
N1 C7 H7B 109.5
H7A C7 H7B 109.5
N1 C7 H7C 109.5
H7A C7 H7C 109.5
H7B C7 H7C 109.5
C9 C8 C13 118.83(14)
C9 C8 P1 124.09(12)
C13 C8 P1 116.76(12)
C8 C9 C10 120.48(15)
C8 C9 H9 119.8
C10 C9 H9 119.8
C11 C10 C9 120.00(16)
C11 C10 H10 120.0
C9 C10 H10 120.0
C12 C11 C10 120.07(15)
C12 C11 H11 120.0
C10 C11 H11 120.0
C11 C12 C13 120.00(15)
C11 C12 H12 120.0
C13 C12 H12 120.0
C12 C13 C8 120.60(15)
C12 C13 H13 119.7
C8 C13 H13 119.7
N2 C14 H14A 109.5
N2 C14 H14B 109.5
H14A C14 H14B 109.5
N2 C14 H14C 109.5
H14A C14 H14C 109.5
H14B C14 H14C 109.5
C16 C15 C20 118.54(14)
C16 C15 P2 119.85(12)
C20 C15 P2 120.74(12)
C17 C16 C15 120.84(16)
C17 C16 H16 119.6
C15 C16 H16 119.6
C18 C17 C16 120.03(17)
C18 C17 H17 120.0
C16 C17 H17 120.0
C17 C18 C19 119.84(16)
C17 C18 H18 120.1
C19 C18 H18 120.1
C18 C19 C20 120.21(17)
C18 C19 H19 119.9
C20 C19 H19 119.9
C19 C20 C15 120.52(16)
C19 C20 H20 119.7
C15 C20 H20 119.7
N3 C21 H21A 109.5
N3 C21 H21B 109.5
H21A C21 H21B 109.5
N3 C21 H21C 109.5
H21A C21 H21C 109.5
H21B C21 H21C 109.5
N3 C22 C23 112.58(13)
N3 C22 C27 112.96(14)
C23 C22 C27 110.95(14)
N3 C22 H22 106.6
C23 C22 H22 106.6
C27 C22 H22 106.6
C22 C23 C24 110.71(15)
C22 C23 H23A 109.5
C24 C23 H23A 109.5
C22 C23 H23B 109.5
C24 C23 H23B 109.5
H23A C23 H23B 108.1
C25 C24 C23 111.67(16)
C25 C24 H24A 109.3
C23 C24 H24A 109.3
C25 C24 H24B 109.3
C23 C24 H24B 109.3
H24A C24 H24B 107.9
C26 C25 C24 111.18(16)
C26 C25 H25A 109.4
C24 C25 H25A 109.4
C26 C25 H25B 109.4
C24 C25 H25B 109.4
H25A C25 H25B 108.0
C25 C26 C27 111.13(15)
C25 C26 H26A 109.4
C27 C26 H26A 109.4
C25 C26 H26B 109.4
C27 C26 H26B 109.4
H26A C26 H26B 108.0
C26 C27 C22 110.35(15)
C26 C27 H27A 109.6
C22 C27 H27A 109.6
C26 C27 H27B 109.6
C22 C27 H27B 109.6
H27A C27 H27B 108.1
O1 C28 Cr1 175.81(14)
O2 C29 Cr1 179.14(16)
O3 C30 Cr1 176.37(14)
O4 C31 Cr1 176.29(14)
C30 Cr1 C29 99.20(7)
C30 Cr1 C31 86.70(7)
C29 Cr1 C31 87.71(7)
C30 Cr1 C28 89.34(7)
C29 Cr1 C28 86.61(7)
C31 Cr1 C28 172.48(7)
C30 Cr1 P2 93.63(5)
C29 Cr1 P2 166.53(5)
C31 Cr1 P2 97.19(5)
C28 Cr1 P2 89.44(5)
C30 Cr1 P1 159.40(5)
C29 Cr1 P1 99.65(5)
C31 Cr1 P1 85.81(5)
C28 Cr1 P1 100.01(5)
P2 Cr1 P1 68.357(15)
C7 N1 C1 116.21(13)
C7 N1 P1 122.68(11)
C1 N1 P1 121.10(11)
C14 N2 P2 127.62(11)
C14 N2 P1 129.68(12)
P2 N2 P1 101.77(7)
C21 N3 C22 115.61(13)
C21 N3 P2 121.68(11)
C22 N3 P2 118.95(10)
N1 P1 N2 110.70(7)
N1 P1 C8 100.74(7)
N2 P1 C8 106.25(7)
N1 P1 Cr1 127.10(5)
N2 P1 Cr1 94.25(5)
C8 P1 Cr1 116.36(5)
N1 P1 P2 128.27(5)
N2 P1 P2 39.08(4)
C8 P1 P2 124.76(5)
Cr1 P1 P2 55.467(13)
N3 P2 N2 112.35(7)
N3 P2 C15 102.09(7)
N2 P2 C15 104.89(7)
N3 P2 Cr1 125.97(5)
N2 P2 Cr1 95.04(5)
C15 P2 Cr1 115.00(5)
N3 P2 P1 137.39(5)
N2 P2 P1 39.15(4)
C15 P2 P1 114.61(5)
Cr1 P2 P1 56.177(13)

loop_
_geom_bond_atom_site_label_1
_geom_bond_atom_site_label_2
_geom_bond_distance
C1 N1 1.475(2)
C1 C2 1.519(2)
C1 C6 1.528(2)
C1 H1 1.0000
C2 C3 1.529(3)
C2 H2A 0.9900
C2 H2B 0.9900
C3 C4 1.518(3)
C3 H3A 0.9900
C3 H3B 0.9900
C4 C5 1.518(3)
C4 H4A 0.9900
C4 H4B 0.9900
C5 C6 1.526(2)
C5 H5A 0.9900
C5 H5B 0.9900
C6 H6A 0.9900
C6 H6B 0.9900
C7 N1 1.461(2)
C7 H7A 0.9800
C7 H7B 0.9800
C7 H7C 0.9800
C8 C9 1.385(2)
C8 C13 1.395(2)
C8 P1 1.8213(15)
C9 C10 1.392(2)
C9 H9 0.9500
C10 C11 1.382(2)
C10 H10 0.9500
C11 C12 1.379(2)
C11 H11 0.9500
C12 C13 1.386(2)
C12 H12 0.9500
C13 H13 0.9500
C14 N2 1.467(2)
C14 H14A 0.9800
C14 H14B 0.9800
C14 H14C 0.9800
C15 C16 1.389(2)
C15 C20 1.391(2)
C15 P2 1.8238(15)
C16 C17 1.388(2)
C16 H16 0.9500
C17 C18 1.378(3)
C17 H17 0.9500
C18 C19 1.380(3)
C18 H18 0.9500
C19 C20 1.389(2)
C19 H19 0.9500
C20 H20 0.9500
C21 N3 1.470(2)
C21 H21A 0.9800
C21 H21B 0.9800
C21 H21C 0.9800
C22 N3 1.4785(19)
C22 C23 1.521(2)
C22 C27 1.525(2)
C22 H22 1.0000
C23 C24 1.526(3)
C23 H23A 0.9900
C23 H23B 0.9900
C24 C25 1.524(3)
C24 H24A 0.9900
C24 H24B 0.9900
C25 C26 1.516(3)
C25 H25A 0.9900
C25 H25B 0.9900
C26 C27 1.523(2)
C26 H26A 0.9900
C26 H26B 0.9900
C27 H27A 0.9900
C27 H27B 0.9900
C28 O1 1.1474(19)
C28 Cr1 1.8854(16)
C29 O2 1.154(2)
C29 Cr1 1.8558(16)
C30 O3 1.155(2)
C30 Cr1 1.8552(17)
C31 O4 1.1451(19)
C31 Cr1 1.8833(16)
Cr1 P2 2.3406(4)
Cr1 P1 2.3603(4)
N1 P1 1.6639(14)
N2 P2 1.7004(13)
N2 P1 1.7033(13)
N3 P2 1.6597(14)
P1 P2 2.6409(6)

loop_
_geom_torsion_atom_site_label_1
_geom_torsion_atom_site_label_2
_geom_torsion_atom_site_label_3
_geom_torsion_atom_site_label_4
_geom_torsion
N1 C1 C2 C3 175.47(15)
C6 C1 C2 C3 -57.9(2)
C1 C2 C3 C4 56.4(2)
C2 C3 C4 C5 -55.3(2)
C3 C4 C5 C6 56.2(2)
C4 C5 C6 C1 -58.4(2)
N1 C1 C6 C5 -174.07(14)
C2 C1 C6 C5 59.28(19)
C13 C8 C9 C10 1.2(2)
P1 C8 C9 C10 174.52(13)
C8 C9 C10 C11 -1.0(3)
C9 C10 C11 C12 0.2(3)
C10 C11 C12 C13 0.2(3)
C11 C12 C13 C8 0.0(3)
C9 C8 C13 C12 -0.7(2)
P1 C8 C13 C12 -174.54(13)
C20 C15 C16 C17 -0.2(2)
P2 C15 C16 C17 169.23(13)
C15 C16 C17 C18 1.0(3)
C16 C17 C18 C19 -0.6(3)
C17 C18 C19 C20 -0.5(3)
C18 C19 C20 C15 1.3(3)
C16 C15 C20 C19 -1.0(2)
P2 C15 C20 C19 -170.26(13)
N3 C22 C23 C24 175.95(14)
C27 C22 C23 C24 -56.3(2)
C22 C23 C24 C25 54.8(2)
C23 C24 C25 C26 -54.6(2)
C24 C25 C26 C27 55.7(2)
C25 C26 C27 C22 -57.2(2)
N3 C22 C27 C26 -174.94(14)
C23 C22 C27 C26 57.55(19)
C2 C1 N1 C7 74.12(19)
C6 C1 N1 C7 -50.9(2)
C2 C1 N1 P1 -105.01(16)
C6 C1 N1 P1 129.95(13)
C23 C22 N3 C21 69.30(19)
C27 C22 N3 C21 -57.3(2)
C23 C22 N3 P2 -132.15(13)
C27 C22 N3 P2 101.21(15)
C7 N1 P1 N2 74.50(15)
C1 N1 P1 N2 -106.43(13)
C7 N1 P1 C8 -37.60(15)
C1 N1 P1 C8 141.47(12)
C7 N1 P1 Cr1 -172.85(12)
C1 N1 P1 Cr1 6.22(15)
C7 N1 P1 P2 115.13(13)
C1 N1 P1 P2 -65.81(14)
C14 N2 P1 N1 -43.62(16)
P2 N2 P1 N1 125.81(7)
C14 N2 P1 C8 64.90(16)
P2 N2 P1 C8 -125.67(7)
C14 N2 P1 Cr1 -176.06(14)
P2 N2 P1 Cr1 -6.63(6)
C14 N2 P1 P2 -169.43(19)
C9 C8 P1 N1 125.59(14)
C13 C8 P1 N1 -60.96(13)
C9 C8 P1 N2 10.12(15)
C13 C8 P1 N2 -176.43(12)
C9 C8 P1 Cr1 -93.21(14)
C13 C8 P1 Cr1 80.24(13)
C9 C8 P1 P2 -28.44(16)
C13 C8 P1 P2 145.01(10)
C21 N3 P2 N2 68.83(15)
C22 N3 P2 N2 -88.37(13)
C21 N3 P2 C15 -43.03(15)
C22 N3 P2 C15 159.77(12)
C21 N3 P2 Cr1 -176.61(11)
C22 N3 P2 Cr1 26.19(15)
C21 N3 P2 P1 106.51(13)
C22 N3 P2 P1 -50.69(15)
C14 N2 P2 N3 -51.22(16)
P1 N2 P2 N3 139.05(7)
C14 N2 P2 C15 58.88(16)
P1 N2 P2 C15 -110.85(7)
C14 N2 P2 Cr1 176.43(14)
P1 N2 P2 Cr1 6.69(6)
C14 N2 P2 P1 169.74(19)
C16 C15 P2 N3 143.89(13)
C20 C15 P2 N3 -46.95(14)
C16 C15 P2 N2 26.53(14)
C20 C15 P2 N2 -164.30(13)
C16 C15 P2 Cr1 -76.42(13)
C20 C15 P2 Cr1 92.74(13)
C16 C15 P2 P1 -13.93(14)
C20 C15 P2 P1 155.23(11)
